data_1544433
loop_
_publ_author_name
'Toda, K.'
'Kameo, Y.'
'Fujimoto, M.'
'Sato, M.'

_publ_section_title
;
 Crystal structure and ionic conductivity of a layered perovskite,
 Na2La2Ti3O10
;
_journal_name_full 'Journal of the Ceramic Society of Japan'
_journal_page_first 737
_journal_page_last 741
_journal_volume 102
_journal_year 1994
_chemical_formula_sum 'La2 Na2 O10 Ti3'
_chemical_name_common Na2La2Ti3O10
_space_group_IT_number 139
_space_group_name_H-M_alt 'I 4/m m m'
_symmetry_space_group_name_Hall '-I 4 2'
_symmetry_space_group_name_H-M 'I 4/m m m'
_cell_angle_alpha 90
_cell_angle_beta 90
_cell_angle_gamma 90
_cell_formula_units_Z 2
_cell_length_a 3.83528(7)
_cell_length_b 3.83528(7)
_cell_length_c 28.5737(7)
_cell_volume 420.301(15)
_cod_data_source_file Na2La2Ti3O10.cif
_cod_data_source_block Na2La2Ti3O10
_cod_original_formula_sum 'Na2 La2 Ti3 O10'
_cod_database_code 1544433

loop_
_space_group_symop_operation_xyz
'x, y, z'
'-x, -y, -z'
'-x, -y, z'
'x, y, -z'
'-y, x, z'
'y, -x, -z'
'y, -x, z'
'-y, x, -z'
'-x, y, -z'
'x, -y, z'
'x, -y, -z'
'-x, y, z'
'y, x, -z'
'-y, -x, z'
'-y, -x, -z'
'y, x, z'
'x+1/2, y+1/2, z+1/2'
'-x+1/2, -y+1/2, -z+1/2'
'-x+1/2, -y+1/2, z+1/2'
'x+1/2, y+1/2, -z+1/2'
'-y+1/2, x+1/2, z+1/2'
'y+1/2, -x+1/2, -z+1/2'
'y+1/2, -x+1/2, z+1/2'
'-y+1/2, x+1/2, -z+1/2'
'-x+1/2, y+1/2, -z+1/2'
'x+1/2, -y+1/2, z+1/2'
'x+1/2, -y+1/2, -z+1/2'
'-x+1/2, y+1/2, z+1/2'
'y+1/2, x+1/2, -z+1/2'
'-y+1/2, -x+1/2, z+1/2'
'-y+1/2, -x+1/2, -z+1/2'
'y+1/2, x+1/2, z+1/2'

loop_
_atom_site_label
_atom_site_occupancy
_atom_site_fract_x
_atom_site_fract_y
_atom_site_fract_z
_atom_site_adp_type
_atom_site_B_iso_or_equiv
_atom_site_type_symbol
Na 1.0 0.000000 0.000000 0.2895(9) Biso 0.500000 Na
La 1.0 0.000000 0.000000 0.42460(10) Biso 0.060000 La
Ti1 1.0 0.000000 0.000000 0.000000 Biso 0.100000 Ti
Ti2 1.0 0.000000 0.000000 0.1491(4) Biso 0.100000 Ti
O1 1.0 0.000000 0.500000 0.000000 Biso 0.080000 O
O2 1.0 0.000000 0.000000 0.0650(10) Biso 0.050000 O
O3 1.0 0.000000 0.500000 0.1370(10) Biso 0.040000 O
O3 1.0 0.000000 0.000000 0.2100(10) Biso 0.080000 O
